data_2235638
loop_
_publ_author_name
'Kargar, Hadi'
'Kia, Reza'
'Adabi Ardakani, Amir'
'Tahir, Muhammad Nawaz'

_publ_section_title
;
 4,6-Dichloro-2-((<i>E</i>)-{4-[(<i>E</i>)-3,5-dichloro-2-hydroxybenzylideneamino]butylimino}methyl)phenol
;
_journal_coeditor_code SU2460
_journal_issue 7
_journal_name_full 'Acta Crystallographica Section E'
_journal_page_first o2244
_journal_page_last o2245
_journal_paper_doi 10.1107/S1600536812028693
_journal_volume 68
_journal_year 2012
_chemical_formula_iupac 'C18 H16 Cl4 N2 O2'
_chemical_formula_moiety 'C18 H16 Cl4 N2 O2'
_chemical_formula_sum 'C18 H16 Cl4 N2 O2'
_chemical_formula_weight 434.13
_chemical_name_systematic
4,6-Dichloro-2-((<i>E</i>)-{4-[(<i>E</i>)-3,5-dichloro-2-hydroxybenzylideneamino]butylimino}methyl)phenol
_space_group_IT_number 60
_symmetry_cell_setting orthorhombic
_symmetry_space_group_name_Hall '-P 2n 2ab'
_symmetry_space_group_name_H-M 'P b c n'
_atom_sites_solution_hydrogens geom
_atom_sites_solution_primary direct
_atom_sites_solution_secondary difmap
_audit_creation_method SHELXL-97
_cell_angle_alpha 90.00
_cell_angle_beta 90.00
_cell_angle_gamma 90.00
_cell_formula_units_Z 4
_cell_length_a 15.871(3)
_cell_length_b 12.505(3)
_cell_length_c 9.4133(18)
_cell_measurement_reflns_used 851
_cell_measurement_temperature 291(2)
_cell_measurement_theta_max 27.50
_cell_measurement_theta_min 2.78
_cell_volume 1868.2(7)
_computing_cell_refinement 'SAINT (Bruker, 2005)'
_computing_data_collection 'APEX2 (Bruker, 2005)'
_computing_data_reduction 'SAINT (Bruker, 2005)'
_computing_molecular_graphics 'SHELXTL (Sheldrick, 2008)'
_computing_publication_material 'SHELXTL (Sheldrick, 2008) and PLATON (Spek, 2009)'
_computing_structure_refinement 'SHELXL97 (Sheldrick, 2008)'
_computing_structure_solution 'SHELXS97 (Sheldrick, 2008)'
_diffrn_ambient_temperature 291(2)
_diffrn_measured_fraction_theta_full 0.997
_diffrn_measured_fraction_theta_max 0.997
_diffrn_measurement_device_type
;
Bruker SMART APEXII CCD area-detector
;
_diffrn_measurement_method '\f and \w scans'
_diffrn_radiation_monochromator graphite
_diffrn_radiation_source 'fine-focus sealed tube'
_diffrn_radiation_type MoK\a
_diffrn_radiation_wavelength 0.71073
_diffrn_reflns_av_R_equivalents 0.0575
_diffrn_reflns_av_sigmaI/netI 0.0529
_diffrn_reflns_limit_h_max 12
_diffrn_reflns_limit_h_min -20
_diffrn_reflns_limit_k_max 15
_diffrn_reflns_limit_k_min -16
_diffrn_reflns_limit_l_max 12
_diffrn_reflns_limit_l_min -10
_diffrn_reflns_number 8772
_diffrn_reflns_theta_full 27.11
_diffrn_reflns_theta_max 27.11
_diffrn_reflns_theta_min 2.07
_diffrn_standards_number 0
_exptl_absorpt_coefficient_mu 0.649
_exptl_absorpt_correction_T_max 0.9146
_exptl_absorpt_correction_T_min 0.8046
_exptl_absorpt_correction_type multi-scan
_exptl_absorpt_process_details '(<i>SADABS</i>; Bruker, 2005)'
_exptl_crystal_colour yellow
_exptl_crystal_density_diffrn 1.543
_exptl_crystal_density_method 'not measured'
_exptl_crystal_description needle
_exptl_crystal_F_000 888
_exptl_crystal_size_max 0.35
_exptl_crystal_size_mid 0.16
_exptl_crystal_size_min 0.14
_refine_diff_density_max 0.308
_refine_diff_density_min -0.267
_refine_ls_extinction_method none
_refine_ls_goodness_of_fit_ref 1.021
_refine_ls_hydrogen_treatment constr
_refine_ls_matrix_type full
_refine_ls_number_parameters 118
_refine_ls_number_reflns 2057
_refine_ls_number_restraints 0
_refine_ls_restrained_S_all 1.021
_refine_ls_R_factor_all 0.0920
_refine_ls_R_factor_gt 0.0450
_refine_ls_shift/su_max 0.000
_refine_ls_shift/su_mean 0.000
_refine_ls_structure_factor_coef Fsqd
_refine_ls_weighting_details 'calc w=1/[\s^2^(Fo^2^)+(0.0259P)^2^+0.8960P] where P=(Fo^2^+2Fc^2^)/3'
_refine_ls_weighting_scheme calc
_refine_ls_wR_factor_gt 0.0791
_refine_ls_wR_factor_ref 0.0950
_reflns_number_gt 1264
_reflns_number_total 2057
_reflns_threshold_expression I>2\s(I)
_cod_data_source_file su2460.cif
_cod_data_source_block I
_cod_original_cell_volume 1868.3(6)
_cod_database_code 2235638
_cod_database_fobs_code 2235638

loop_
_symmetry_equiv_pos_as_xyz
'x, y, z'
'x+1/2, -y+1/2, -z'
'-x, y, -z+1/2'
'-x+1/2, -y+1/2, z+1/2'
'-x, -y, -z'
'-x-1/2, y-1/2, z'
'x, -y, z-1/2'
'x-1/2, y-1/2, -z-1/2'

loop_
_atom_site_type_symbol
_atom_site_label
_atom_site_fract_x
_atom_site_fract_y
_atom_site_fract_z
_atom_site_U_iso_or_equiv
_atom_site_adp_type
_atom_site_calc_flag
_atom_site_refinement_flags
_atom_site_occupancy
_atom_site_symmetry_multiplicity
Cl Cl1 0.37204(6) 0.74164(6) 0.18745(9) 0.0673(3) Uani d . 1 1
Cl Cl2 0.44335(5) 0.32968(6) 0.08251(9) 0.0613(3) Uani d . 1 1
O O1 0.24660(12) 0.65449(13) 0.3845(2) 0.0492(5) Uani d . 1 1
H H1 0.2062 0.6189 0.4413 0.074 Uiso d R 1 1
N N1 0.16734(13) 0.50222(17) 0.5089(2) 0.0383(5) Uani d . 1 1
C C1 0.29214(16) 0.57913(19) 0.3202(3) 0.0356(6) Uani d . 1 1
C C2 0.35462(17) 0.60699(19) 0.2224(3) 0.0404(7) Uani d . 1 1
C C3 0.40082(17) 0.5318(2) 0.1515(3) 0.0428(7) Uani d . 1 1
H H3 0.4418 0.5526 0.0866 0.051 Uiso calc R 1 1
C C4 0.38606(17) 0.4244(2) 0.1772(3) 0.0413(7) Uani d . 1 1
C C5 0.32680(17) 0.3932(2) 0.2738(3) 0.0402(7) Uani d . 1 1
H H5 0.3181 0.3209 0.2910 0.048 Uiso calc R 1 1
C C6 0.27940(16) 0.46897(19) 0.3465(3) 0.0344(6) Uani d . 1 1
C C7 0.21558(16) 0.4352(2) 0.4470(3) 0.0379(6) Uani d . 1 1
H H7 0.2096 0.3628 0.4670 0.046 Uiso calc R 1 1
C C8 0.10183(16) 0.4624(2) 0.6055(3) 0.0435(7) Uani d . 1 1
H H8A 0.0946 0.5125 0.6833 0.052 Uiso calc R 1 1
H H8B 0.1194 0.3944 0.6452 0.052 Uiso calc R 1 1
C C9 0.01787(17) 0.4483(2) 0.5280(3) 0.0481(8) Uani d . 1 1
H H9A 0.0258 0.3993 0.4492 0.058 Uiso calc R 1 1
H H9B -0.0225 0.4163 0.5926 0.058 Uiso calc R 1 1

loop_
_atom_site_aniso_label
_atom_site_aniso_U_11
_atom_site_aniso_U_22
_atom_site_aniso_U_33
_atom_site_aniso_U_12
_atom_site_aniso_U_13
_atom_site_aniso_U_23
Cl1 0.0782(6) 0.0361(4) 0.0874(6) -0.0057(4) 0.0253(5) 0.0114(4)
Cl2 0.0628(5) 0.0484(4) 0.0727(6) 0.0047(4) 0.0223(4) -0.0103(4)
O1 0.0497(12) 0.0349(10) 0.0630(12) 0.0051(9) 0.0161(11) 0.0044(9)
N1 0.0308(12) 0.0419(12) 0.0421(13) -0.0032(11) 0.0016(11) 0.0050(11)
C1 0.0305(15) 0.0343(13) 0.0420(15) 0.0009(12) -0.0014(13) 0.0019(12)
C2 0.0410(17) 0.0321(13) 0.0481(17) -0.0052(13) 0.0009(14) 0.0058(12)
C3 0.0362(16) 0.0458(16) 0.0465(17) -0.0041(13) 0.0077(14) 0.0027(13)
C4 0.0394(17) 0.0371(14) 0.0475(16) -0.0003(13) 0.0042(14) -0.0056(13)
C5 0.0408(16) 0.0324(13) 0.0473(17) -0.0022(12) 0.0036(14) 0.0013(12)
C6 0.0309(15) 0.0353(13) 0.0371(15) -0.0014(12) -0.0007(12) 0.0026(11)
C7 0.0354(16) 0.0330(13) 0.0453(16) -0.0042(13) -0.0035(13) 0.0041(12)
C8 0.0383(16) 0.0475(16) 0.0446(16) -0.0011(14) 0.0032(15) 0.0056(13)
C9 0.0408(18) 0.0456(16) 0.0578(19) -0.0038(14) 0.0128(16) 0.0048(14)

loop_
_atom_type_symbol
_atom_type_description
_atom_type_scat_dispersion_real
_atom_type_scat_dispersion_imag
_atom_type_scat_source
C C 0.0033 0.0016 'International Tables Vol C Tables 4.2.6.8 and 6.1.1.4'
H H 0.0000 0.0000 'International Tables Vol C Tables 4.2.6.8 and 6.1.1.4'
N N 0.0061 0.0033 'International Tables Vol C Tables 4.2.6.8 and 6.1.1.4'
O O 0.0106 0.0060 'International Tables Vol C Tables 4.2.6.8 and 6.1.1.4'
Cl Cl 0.1484 0.1585 'International Tables Vol C Tables 4.2.6.8 and 6.1.1.4'

loop_
_geom_angle_atom_site_label_1
_geom_angle_atom_site_label_2
_geom_angle_atom_site_label_3
_geom_angle_site_symmetry_1
_geom_angle
C1 O1 H1 . 106.9
C7 N1 C8 . 119.0(2)
O1 C1 C2 . 120.5(2)
O1 C1 C6 . 122.1(2)
C2 C1 C6 . 117.4(2)
C3 C2 C1 . 122.1(2)
C3 C2 Cl1 . 119.3(2)
C1 C2 Cl1 . 118.6(2)
C2 C3 C4 . 119.4(3)
C2 C3 H3 . 120.3
C4 C3 H3 . 120.3
C5 C4 C3 . 120.7(2)
C5 C4 Cl2 . 120.5(2)
C3 C4 Cl2 . 118.9(2)
C4 C5 C6 . 120.4(2)
C4 C5 H5 . 119.8
C6 C5 H5 . 119.8
C5 C6 C1 . 120.0(2)
C5 C6 C7 . 120.1(2)
C1 C6 C7 . 119.9(2)
N1 C7 C6 . 121.8(2)
N1 C7 H7 . 119.1
C6 C7 H7 . 119.1
N1 C8 C9 . 111.1(2)
N1 C8 H8A . 109.4
C9 C8 H8A . 109.4
N1 C8 H8B . 109.4
C9 C8 H8B . 109.4
H8A C8 H8B . 108.0
C9 C9 C8 5_566 113.3(3)
C9 C9 H9A 5_566 108.9
C8 C9 H9A . 108.9
C9 C9 H9B 5_566 108.9
C8 C9 H9B . 108.9
H9A C9 H9B . 107.7

loop_
_geom_bond_atom_site_label_1
_geom_bond_atom_site_label_2
_geom_bond_site_symmetry_2
_geom_bond_distance
Cl1 C2 . 1.738(2)
Cl2 C4 . 1.739(3)
O1 C1 . 1.333(3)
O1 H1 . 0.9457
N1 C7 . 1.276(3)
N1 C8 . 1.468(3)
C1 C2 . 1.397(4)
C1 C6 . 1.414(3)
C2 C3 . 1.366(4)
C3 C4 . 1.385(3)
C3 H3 . 0.9300
C4 C5 . 1.365(3)
C5 C6 . 1.390(3)
C5 H5 . 0.9300
C6 C7 . 1.449(3)
C7 H7 . 0.9300
C8 C9 . 1.530(4)
C8 H8A . 0.9700
C8 H8B . 0.9700
C9 C9 5_566 1.506(5)
C9 H9A . 0.9700
C9 H9B . 0.9700

loop_
_geom_hbond_atom_site_label_D
_geom_hbond_atom_site_label_H
_geom_hbond_atom_site_label_A
_geom_hbond_site_symmetry_A
_geom_hbond_distance_DH
_geom_hbond_distance_HA
_geom_hbond_distance_DA
_geom_hbond_angle_DHA
_geom_hbond_publ_flag
O1 H1 N1 . 0.95 1.7100 2.565(3) 149 y
C5 H5 O1 6_655 0.93 2.4800 3.370(3) 160 y
C3 H3 Cl2 5_665 0.93 2.83 3.738(3) 165 y

loop_
_geom_torsion_atom_site_label_1
_geom_torsion_atom_site_label_2
_geom_torsion_atom_site_label_3
_geom_torsion_atom_site_label_4
_geom_torsion_site_symmetry_4
_geom_torsion
O1 C1 C2 C3 . -178.1(2)
C6 C1 C2 C3 . 1.5(4)
O1 C1 C2 Cl1 . 0.4(4)
C6 C1 C2 Cl1 . -180.0(2)
C1 C2 C3 C4 . -0.4(4)
Cl1 C2 C3 C4 . -178.8(2)
C2 C3 C4 C5 . -0.9(4)
C2 C3 C4 Cl2 . 178.2(2)
C3 C4 C5 C6 . 1.0(4)
Cl2 C4 C5 C6 . -178.2(2)
C4 C5 C6 C1 . 0.3(4)
C4 C5 C6 C7 . 178.9(2)
O1 C1 C6 C5 . 178.1(2)
C2 C1 C6 C5 . -1.5(4)
O1 C1 C6 C7 . -0.5(4)
C2 C1 C6 C7 . 179.9(2)
C8 N1 C7 C6 . 177.7(2)
C5 C6 C7 N1 . -175.5(2)
C1 C6 C7 N1 . 3.1(4)
C7 N1 C8 C9 . -93.8(3)
N1 C8 C9 C9 5_566 -63.4(4)
